data_7714133
loop_
_publ_author_name
'Gitlina, Anastasiia Yu.'
'Petrovskii, Stanislav'
'Luginin, Maksim'
'Melnikov, Alexei S.'
'Rychagova, Elena A.'
'Ketkov, Sergey Yu.'
'Grachova, Elena V.'

_publ_section_title
;
 X/Y Platinum(II) complexes: some features of supramolecular assembly via
 halogen bonding
;
_journal_name_full 'Dalton Transactions'
_journal_paper_doi 10.1039/D3DT02970K
_journal_year 2023
_chemical_formula_moiety 'C18 H12 Br I N2 Pt S'
_chemical_formula_sum 'C18 H12 Br I N2 Pt S'
_chemical_formula_weight 690.26
_space_group_crystal_system orthorhombic
_space_group_IT_number 33
_space_group_name_Hall 'P 2c -2n'
_space_group_name_H-M_alt 'P n a 21'
_atom_sites_solution_hydrogens geom
_atom_sites_solution_primary direct
_audit_creation_date 2023-08-18
_audit_creation_method
;
Olex2 1.5
(compiled 2023.03.06 svn.rbb2c1857 for OlexSys, GUI svn.r6748)
;
_audit_update_record
;
2023-08-18 deposited with the CCDC.	2023-10-06 downloaded from the CCDC.
;
_cell_angle_alpha 90
_cell_angle_beta 90
_cell_angle_gamma 90
_cell_formula_units_Z 16
_cell_length_a 23.48680(10)
_cell_length_b 18.57310(10)
_cell_length_c 16.48480(10)
_cell_measurement_reflns_used 107889
_cell_measurement_temperature 100(2)
_cell_measurement_theta_max 79.9830
_cell_measurement_theta_min 2.6360
_cell_volume 7191.04(7)
_computing_cell_refinement 'CrysAlisPro 1.171.41.118a (Rigaku OD, 2021)'
_computing_data_collection 'CrysAlisPro 1.171.41.118a (Rigaku OD, 2021)'
_computing_data_reduction 'CrysAlisPro 1.171.41.118a (Rigaku OD, 2021)'
_computing_molecular_graphics 'Olex2 1.5 (Dolomanov et al., 2009)'
_computing_publication_material 'Olex2 1.5 (Dolomanov et al., 2009)'
_computing_structure_refinement 'SHELXL 2014/7 (Sheldrick, 2015)'
_computing_structure_solution 'SHELXS  (Sheldrick, 2008)'
_diffrn_ambient_environment N~2~
_diffrn_ambient_temperature 100(2)
_diffrn_detector 'Hybrid Pixel Array Detector'
_diffrn_detector_area_resol_mean 10.0000
_diffrn_detector_type HyPix
_diffrn_measured_fraction_theta_full 1.000
_diffrn_measured_fraction_theta_max 1.000
_diffrn_measurement_details
;
List of Runs (angles in degrees, time in seconds):

  # Type    Start    End  Width  t~exp~   \w     \q     \k     \f   Frames
#--------------------------------------------------------------------------
  1  \w   -118.00 -36.00   0.50    0.30    --  -47.35 -51.00  -2.00  164
  2  \w   -107.00 -34.00   0.50    1.00    -- -106.00 106.00  11.00  146
  3  \w   -159.00 -92.00   0.50    1.00    -- -106.00 -51.00  -2.00  134
  4  \w     44.00  92.00   0.50    1.00    --  113.25 -75.00 157.00   96
  5  \w    -24.00   1.00   0.50    0.30    --  -47.35  19.00 -60.00   50
  6  \w   -114.00 -82.00   0.50    0.30    --  -47.35-125.00 150.00   64
  7  \w     75.00 117.00   0.50    0.30    --   47.35 125.00 -90.00   84
  8  \w    -26.00   1.00   0.50    0.30    --   47.35 -19.00-180.00   54
  9  \w    -70.00 -35.00   0.50    1.00    -- -106.00  61.00-120.00   70
 10  \w    -71.00 -46.00   0.50    1.00    -- -106.00  61.00 -60.00   50
 11  \w    -75.00 -36.00   0.50    1.00    -- -106.00 125.00-150.00   78
 12  \w     43.00  68.00   0.50    1.00    --  113.25 -61.00 120.00   50
 13  \w    110.00 165.00   0.50    1.00    --  113.25  30.00  90.00  110
 14  \w     55.00  96.00   0.50    1.00    --  113.25 -77.00 -60.00   82
 15  \w     42.00  67.00   0.50    1.00    --  113.25 -61.00 -30.00   50
 16  \w     46.00  71.00   0.50    1.00    --  113.25 -61.00-150.00   50
 17  \w      2.00  57.00   0.50    0.30    --   47.35 -51.00  -2.00  110
 18  \w   -119.00 -79.00   0.50    0.30    --  -47.35 -37.00-180.00   80
 19  \w    -95.00 -32.00   0.50    0.30    --  -47.35 -57.00 -90.00  126
 20  \w    -26.00  26.00   0.50    0.30    --  -47.35  37.00 150.00  104
 21  \w     74.00 109.00   0.50    0.30    --   47.35 125.00  60.00   70
 22  \w     34.00  78.00   0.50    0.30    --   47.35  57.00 -60.00   88
 23  \w     94.00 119.00   0.50    0.30    --   47.35  57.00 -60.00   50
 24  \w    -24.00  13.00   0.50    0.30    --   47.35 -19.00-150.00   74
 25  \w     83.00 119.00   0.50    0.30    --   47.35 125.00-150.00   72
 26  \w   -162.00-136.00   0.50    1.00    -- -106.00 -94.00  90.00   52
 27  \w    -63.00 -37.00   0.50    1.00    -- -106.00  61.00 150.00   52
 28  \w   -113.00 -84.00   0.50    1.00    -- -106.00 -94.00  90.00   58
 29  \w   -109.00 -83.00   0.50    1.00    -- -106.00 -77.00-101.99   52
 30  \w   -108.00 -83.00   0.50    1.00    -- -106.00 -77.00 -81.76   50
 31  \w   -177.00 -92.00   0.50    1.00    -- -106.00 -61.00-150.00  170
 32  \w   -121.00 -93.00   0.50    1.00    -- -106.00 -30.00 -90.00   56
 33  \w   -139.00 -92.00   0.50    1.00    -- -106.00 -48.00-125.70   94
 34  \w    -70.00 -38.00   0.50    1.00    -- -106.00  61.00 120.00   64
 35  \w   -115.00 -89.00   0.50    1.00    -- -106.00 -61.00 -58.93   52
 36  \w   -125.00 -94.00   0.50    1.00    -- -106.00 -49.00 -85.10   62
 37  \w   -110.00 -84.00   0.50    1.00    -- -106.00 -77.00 -90.00   52
 38  \w   -172.00-136.00   0.50    1.00    -- -106.00 -61.00 -58.93   72
 39  \w   -118.00 -92.00   0.50    1.00    -- -106.00 -50.00 -77.93   52
 40  \w   -109.00 -83.00   0.50    1.00    -- -106.00 -78.00 -91.52   52
 41  \w   -166.00-140.00   0.50    1.00    -- -106.00 -77.00 -81.76   52
 42  \w   -175.00-149.00   0.50    1.00    -- -106.00 -72.00 -71.85   52
 43  \w   -105.00 -79.00   0.50    1.00    -- -106.00 -90.00 -92.43   52
 44  \w   -110.00 -85.00   0.50    1.00    -- -106.00 -72.00 -71.85   50
 45  \w   -108.00 -83.00   0.50    1.00    -- -106.00 -77.00 -60.00   50
 46  \w    -97.00 -72.00   0.50    1.00    -- -106.00 125.00-120.00   50
 47  \w    -60.00 -34.00   0.50    1.00    -- -106.00 125.00-120.00   52
 48  \w   -177.00-145.00   0.50    1.00    -- -106.00 -77.00-120.00   64
 49  \w    -80.00 -34.00   0.50    1.00    -- -106.00  77.00-120.00   92
 50  \w   -177.00-100.00   0.50    1.00    -- -106.00 -61.00-120.00  154
 51  \w   -116.00 -91.00   0.50    1.00    -- -106.00 -58.00 -69.41   50
 52  \w   -173.00-121.00   0.50    1.00    -- -106.00 -58.00 -69.41  104
 53  \w   -109.00 -84.00   0.50    1.00    -- -106.00 -75.00 -77.62   50
 54  \w    -67.00 -38.00   0.50    1.00    -- -106.00  61.00-180.00   58
 55  \w   -148.00 -90.00   0.50    1.00    -- -106.00 -59.00-131.30  116
 56  \w   -109.00 -84.00   0.50    1.00    -- -106.00 -77.00-120.00   50
 57  \w   -177.00-117.00   0.50    1.00    -- -106.00 -45.00 -30.00  120
 58  \w   -112.00 -87.00   0.50    1.00    -- -106.00 -67.00-136.01   50
 59  \w   -112.00 -87.00   0.50    1.00    -- -106.00 -67.00-106.48   50
 60  \w   -117.00 -92.00   0.50    1.00    -- -106.00 -15.00 -90.00   50
 61  \w   -108.00 -83.00   0.50    1.00    -- -106.00 -78.00 -84.19   50
 62  \w   -121.00 -96.00   0.50    1.00    -- -106.00 -45.00-150.00   50
 63  \w   -124.00 -90.00   0.50    1.00    -- -106.00 -60.00 -82.73   68
 64  \w   -176.00-131.00   0.50    1.00    -- -106.00 -61.00 -90.00   90
 65  \w   -127.00 -90.00   0.50    1.00    -- -106.00 -61.00 -90.00   74
 66  \w     52.00 100.00   0.50    1.00    --  113.25 -77.00 -30.00   96
 67  \w     71.00  97.00   0.50    1.00    --  113.25 -94.00 150.00   52
 68  \w    144.00 171.00   0.50    1.00    --  113.25  61.00 -90.00   54
 69  \w     44.00  69.00   0.50    1.00    --  113.25 -61.00 -60.00   50
 70  \w     43.00  84.00   0.50    1.00    --  113.25 -77.00  60.00   82
 71  \w    133.00 176.00   0.50    1.00    --  113.25  45.00  60.00   86
 72  \w     43.00  69.00   0.50    1.00    --  113.25 -61.00  90.00   52
 73  \w     42.00  67.00   0.50    1.00    --  113.25 -61.00-120.00   50
 74  \w    131.00 176.00   0.50    1.00    --  113.25  61.00  30.00   90
 75  \w    102.00 129.00   0.50    1.00    --  113.25  45.00  60.00   54
 76  \w    149.00 174.00   0.50    1.00    --  113.25  61.00 -60.00   50
 77  \w    148.00 173.00   0.50    1.00    --  113.25 125.00  90.00   50
 78  \w     80.00 131.00   0.50    1.00    --  113.25 125.00  90.00  102
 79  \w     43.00  82.00   0.50    1.00    --  113.25-125.00 150.00   78
 80  \w    111.00 160.00   0.50    1.00    --  113.25  30.00-150.00   98
;
_diffrn_measurement_device 'four-circle diffractometer'
_diffrn_measurement_device_type 'XtaLAB Synergy, Single source at home/near, HyPix'
_diffrn_measurement_method '\w scans'
_diffrn_orient_matrix_type 'CrysAlisPro convention (1999,Acta A55,543-557)'
_diffrn_orient_matrix_UB_11 0.0404878000
_diffrn_orient_matrix_UB_12 0.0708879000
_diffrn_orient_matrix_UB_13 0.0171014000
_diffrn_orient_matrix_UB_21 0.0357707000
_diffrn_orient_matrix_UB_22 -0.0563040000
_diffrn_orient_matrix_UB_23 0.0483711000
_diffrn_orient_matrix_UB_31 0.0372196000
_diffrn_orient_matrix_UB_32 -0.0231834000
_diffrn_orient_matrix_UB_33 -0.0651603000
_diffrn_radiation_monochromator mirror
_diffrn_radiation_probe x-ray
_diffrn_radiation_type 'Cu K\a'
_diffrn_radiation_wavelength 1.54184
_diffrn_reflns_av_R_equivalents 0.1178
_diffrn_reflns_av_unetI/netI 0.0368
_diffrn_reflns_Laue_measured_fraction_full 1.000
_diffrn_reflns_Laue_measured_fraction_max 1.000
_diffrn_reflns_limit_h_max 28
_diffrn_reflns_limit_h_min -28
_diffrn_reflns_limit_k_max 22
_diffrn_reflns_limit_k_min -22
_diffrn_reflns_limit_l_max 19
_diffrn_reflns_limit_l_min -19
_diffrn_reflns_number 128082
_diffrn_reflns_point_group_measured_fraction_full 0.994
_diffrn_reflns_point_group_measured_fraction_max 0.994
_diffrn_reflns_theta_full 67.489
_diffrn_reflns_theta_max 67.489
_diffrn_reflns_theta_min 3.033
_diffrn_source 'micro-focus sealed X-ray tube'
_diffrn_source_type 'PhotonJet (Cu) X-ray Source'
_exptl_absorpt_coefficient_mu 31.782
_exptl_absorpt_correction_T_max 1.00000
_exptl_absorpt_correction_T_min 0.21464
_exptl_absorpt_correction_type multi-scan
_exptl_absorpt_process_details
;
CrysAlisPro 1.171.41.118a (Rigaku Oxford Diffraction, 2021)
Empirical absorption correction using spherical harmonics,
implemented in SCALE3 ABSPACK scaling algorithm.
;
_exptl_crystal_colour 'clear yellow'
_exptl_crystal_colour_lustre clear
_exptl_crystal_colour_primary yellow
_exptl_crystal_density_diffrn 2.550
_exptl_crystal_description prism
_exptl_crystal_F_000 5056
_exptl_crystal_size_max 0.24
_exptl_crystal_size_mid 0.2
_exptl_crystal_size_min 0.08
_refine_diff_density_max 5.568
_refine_diff_density_min -7.071
_refine_diff_density_rms 0.412
_refine_ls_abs_structure_details
;
 Flack x determined using 5504 quotients [(I+)-(I-)]/[(I+)+(I-)]
 (Parsons, Flack and Wagner, Acta Cryst. B69 (2013) 249-259).
;
_refine_ls_abs_structure_Flack 0.492(5)
_refine_ls_extinction_method none
_refine_ls_goodness_of_fit_ref 1.056
_refine_ls_hydrogen_treatment constr
_refine_ls_matrix_type full
_refine_ls_number_parameters 865
_refine_ls_number_reflns 12891
_refine_ls_number_restraints 1
_refine_ls_restrained_S_all 1.056
_refine_ls_R_factor_all 0.0783
_refine_ls_R_factor_gt 0.0781
_refine_ls_shift/su_max 12.343
_refine_ls_shift/su_mean 0.147
_refine_ls_structure_factor_coef Fsqd
_refine_ls_weighting_details 'w=1/[\s^2^(Fo^2^)+(0.0829P)^2^+454.5717P] where P=(Fo^2^+2Fc^2^)/3'
_refine_ls_weighting_scheme calc
_refine_ls_wR_factor_gt 0.1730
_refine_ls_wR_factor_ref 0.1731
_reflns_Friedel_coverage 0.916
_reflns_Friedel_fraction_full 0.988
_reflns_Friedel_fraction_max 0.988
_reflns_number_gt 12810
_reflns_number_total 12891
_reflns_threshold_expression 'I > 2\s(I)'
_cod_data_source_file d3dt02970k3.cif
_cod_data_source_block 0ver0-21856_cwo-pt4br
_cod_database_code 7714133
_shelx_shelxl_version_number 2014/7
_chemical_oxdiff_formula 'C19 H12 Br I N2 S Pt'
_shelx_space_group_comment
;
The symmetry employed for this shelxl refinement is uniquely defined
by the following loop, which should always be used as a source of
symmetry information in preference to the above space-group names.
They are only intended as comments.
;
_olex2_refinement_description
;
1. Fixed Uiso
 At 1.2 times of:
  All C(H) groups
2.a Aromatic/amide H refined with riding coordinates:
 C12D(H12D), C11A(H11A), C1A(H1A), C1B(H1B), C11B(H11B), C2D(H2D), C4A(H4A),
 C12A(H12A), C10C(H10C), C3A(H3A), C9C(H9C), C11D(H11D), C5D(H5D), C2C(H2C),
 C5C(H5C), C6A(H6A), C4C(H4C), C8D(H8D), C4B(H4B), C5A(H5A), C11C(H11C),
 C9D(H9D), C12C(H12C), C1C(H1C), C8B(H8B), C5B(H5B), C2A(H2A), C10A(H10A),
 C12B(H12B), C3B(H3B), C10D(H10D), C6C(H6C), C2B(H2B), C3D(H3D), C8C(H8C),
 C4D(H4D), C7A(H7A), C7B(H7B), C10B(H10B), C1D(H1D), C6B(H6B), C8A(H8A),
 C9A(H9A), C7C(H7C), C7D(H7D), C3C(H3C), C9B(H9B), C6D(H6D)
;
_olex2_submission_special_instructions 'No special instructions were received'
_oxdiff_exptl_absorpt_empirical_details
;
Empirical correction (ABSPACK) includes:
- Absorption correction using spherical harmonics
- Frame scaling
;
_oxdiff_exptl_absorpt_empirical_full_max 2.755
_oxdiff_exptl_absorpt_empirical_full_min 0.423

loop_
_space_group_symop_operation_xyz
'x, y, z'
'-x, -y, z+1/2'
'x+1/2, -y+1/2, z'
'-x+1/2, y+1/2, z+1/2'

loop_
_atom_site_label
_atom_site_type_symbol
_atom_site_fract_x
_atom_site_fract_y
_atom_site_fract_z
_atom_site_U_iso_or_equiv
_atom_site_adp_type
_atom_site_occupancy
_atom_site_site_symmetry_order
_atom_site_calc_flag
_atom_site_refinement_flags_posn
_atom_site_refinement_flags_adp
_atom_site_refinement_flags_occupancy
_atom_site_disorder_assembly
_atom_site_disorder_group
Pt1D Pt 0.09950(4) 0.53952(6) -0.05344(6) 0.0045(3) Uani 1 1 d . . . . .
Pt1C Pt 0.39417(4) 0.55477(7) 0.44854(6) 0.0051(3) Uani 1 1 d . . . . .
Pt1B Pt 0.60169(4) 0.69579(7) 0.56153(6) 0.0048(3) Uani 1 1 d . . . . .
Pt1A Pt 0.89706(4) 0.71014(7) 1.06010(6) 0.0055(3) Uani 1 1 d . . . . .
I1D I 0.29607(7) 0.57845(10) -0.35904(12) 0.0095(4) Uani 1 1 d . . . . .
I1C I 0.19098(7) 0.58937(11) 0.15122(12) 0.0115(4) Uani 1 1 d . . . . .
I1B I 0.80085(7) 0.66180(10) 0.86398(12) 0.0094(4) Uani 1 1 d . . . . .
I1A I 0.69549(8) 0.66907(11) 1.35832(13) 0.0126(4) Uani 1 1 d . . . . .
Br1B Br 0.56760(12) 0.81433(19) 0.6114(2) 0.0137(6) Uani 1 1 d . . . . .
Br1D Br 0.07273(12) 0.41595(18) -0.0993(2) 0.0139(7) Uani 1 1 d . . . . .
Br1A Br 0.92543(12) 0.83176(18) 1.1095(2) 0.0157(7) Uani 1 1 d . . . . .
Br1C Br 0.43068(13) 0.4391(2) 0.3939(2) 0.0174(7) Uani 1 1 d . . . . .
S1D S 0.1627(3) 0.7014(4) -0.0535(5) 0.0100(14) Uani 1 1 d . . . . .
S1C S 0.3226(3) 0.7102(4) 0.4559(5) 0.0134(15) Uani 1 1 d . . . . .
S1B S 0.6732(3) 0.5406(4) 0.5563(5) 0.0115(15) Uani 1 1 d . . . . .
S1A S 0.8356(3) 0.5476(4) 1.0577(5) 0.0100(14) Uani 1 1 d . . . . .
N2A N 0.8379(10) 0.7048(11) 1.1486(17) 0.005(5) Uani 1 1 d . . . . .
C13D C 0.0479(11) 0.6097(16) 0.0863(17) 0.008(6) Uani 1 1 d . . . . .
N1A N 0.9516(10) 0.7060(15) 0.9632(16) 0.014(6) Uani 1 1 d . . . . .
C14B C 0.5948(11) 0.5726(17) 0.453(2) 0.011(6) Uani 1 1 d . . . . .
N2B N 0.6592(10) 0.6940(13) 0.6531(18) 0.010(5) Uani 1 1 d . . . . .
C14A C 0.9119(12) 0.5877(19) 0.953(2) 0.017(7) Uani 1 1 d . . . . .
C18C C 0.2551(11) 0.5687(15) 0.2398(17) 0.003(5) Uani 1 1 d . . . . .
N1B N 0.5495(9) 0.6866(15) 0.4626(16) 0.012(5) Uani 1 1 d . . . . .
C18D C 0.2362(11) 0.5593(16) -0.2679(19) 0.007(6) Uani 1 1 d . . . . .
C13C C 0.4426(12) 0.624(2) 0.5891(18) 0.017(7) Uani 1 1 d . . . . .
N1C N 0.4474(10) 0.5597(13) 0.5432(16) 0.008(5) Uani 1 1 d . . . . .
C12D C 0.1798(14) 0.586(2) -0.281(2) 0.017(7) Uani 1 1 d . . . . .
H12D H 0.1686 0.6073 -0.3304 0.021 Uiso 1 1 calc R U . . .
N1D N 0.0466(10) 0.5463(12) 0.0425(16) 0.007(5) Uani 1 1 d . . . . .
C11A C 0.7837(13) 0.7224(18) 1.140(2) 0.016(7) Uani 1 1 d . . . . .
H11A H 0.7732 0.7425 1.0895 0.019 Uiso 1 1 calc R U . . .
C15A C 0.8998(11) 0.5160(18) 0.931(2) 0.012(7) Uani 1 1 d . . . . .
C17A C 0.8814(11) 0.6144(14) 1.0205(18) 0.003(5) Uani 1 1 d . . . . .
C1A C 0.9856(11) 0.7595(18) 0.9363(19) 0.011(6) Uani 1 1 d . . . . .
H1A H 0.9862 0.8028 0.9670 0.013 Uiso 1 1 calc R U . . .
C1B C 0.5143(11) 0.7420(19) 0.4342(18) 0.012(7) Uani 1 1 d . . . . .
H1B H 0.5120 0.7859 0.4635 0.015 Uiso 1 1 calc R U . . .
C11B C 0.7087(13) 0.7243(17) 0.650(2) 0.015(7) Uani 1 1 d . . . . .
H11B H 0.7170 0.7504 0.6020 0.019 Uiso 1 1 calc R U . . .
C2D C -0.0179(11) 0.4992(17) 0.1408(19) 0.009(6) Uani 1 1 d . . . . .
H2D H -0.0392 0.4591 0.1599 0.011 Uiso 1 1 calc R U . . .
N2D N 0.1556(11) 0.5438(14) -0.1460(17) 0.012(6) Uani 1 1 d . . . . .
C4A C 0.9809(12) 0.636(2) 0.848(2) 0.017(7) Uani 1 1 d . . . . .
H4A H 0.9789 0.5937 0.8165 0.021 Uiso 1 1 calc R U . . .
C12A C 0.7428(13) 0.7157(19) 1.193(2) 0.016(7) Uani 1 1 d . . . . .
H12A H 0.7050 0.7304 1.1814 0.019 Uiso 1 1 calc R U . . .
C15B C 0.6107(14) 0.506(2) 0.429(2) 0.020(8) Uani 1 1 d . . . . .
C10C C 0.3089(13) 0.5927(17) 0.224(2) 0.015(7) Uani 1 1 d . . . . .
H10C H 0.3182 0.6148 0.1734 0.018 Uiso 1 1 calc R U . . .
C3A C 1.0142(12) 0.6920(19) 0.824(2) 0.018(7) Uani 1 1 d . . . . .
H3A H 1.0351 0.6879 0.7750 0.022 Uiso 1 1 calc R U . . .
C16A C 0.8565(13) 0.4847(19) 0.985(2) 0.016(7) Uani 1 1 d . . . . .
C17B C 0.6233(10) 0.6010(15) 0.5198(17) 0.004(5) Uani 1 1 d . . . . .
C9C C 0.3488(14) 0.583(2) 0.2837(19) 0.019(8) Uani 1 1 d . . . . .
H9C H 0.3873 0.5959 0.2724 0.023 Uiso 1 1 calc R U . . .
C11D C 0.1427(13) 0.5780(19) -0.2161(18) 0.016(7) Uani 1 1 d . . . . .
H11D H 0.1056 0.5979 -0.2214 0.019 Uiso 1 1 calc R U . . .
C5D C 0.0799(12) 0.781(2) 0.133(2) 0.024(8) Uani 1 1 d . . . . .
H5D H 0.0538 0.7629 0.1722 0.028 Uiso 1 1 calc R U . . .
C2C C 0.5104(12) 0.512(2) 0.644(2) 0.020(8) Uani 1 1 d . . . . .
H2C H 0.5325 0.4725 0.6629 0.024 Uiso 1 1 calc R U . . .
C5C C 0.4076(16) 0.795(2) 0.639(3) 0.031(10) Uani 1 1 d . . . . .
H5C H 0.4375 0.7807 0.6744 0.037 Uiso 1 1 calc R U . . .
N2C N 0.3359(10) 0.5576(13) 0.3579(17) 0.009(5) Uani 1 1 d . . . . .
C16B C 0.6569(11) 0.4781(19) 0.480(2) 0.014(6) Uani 1 1 d . . . . .
C6A C 0.9018(15) 0.4016(19) 0.864(2) 0.022(8) Uani 1 1 d . . . . .
H6A H 0.9161 0.3732 0.8203 0.026 Uiso 1 1 calc R U . . .
C17C C 0.3719(11) 0.6515(15) 0.4903(17) 0.006(5) Uani 1 1 d . . . . .
C4C C 0.4729(13) 0.631(2) 0.661(2) 0.025(8) Uani 1 1 d . . . . .
H4C H 0.4704 0.6740 0.6921 0.030 Uiso 1 1 calc R U . . .
C8D C 0.1642(15) 0.8344(16) 0.029(2) 0.017(7) Uani 1 1 d . . . . .
H8D H 0.1941 0.8517 -0.0045 0.021 Uiso 1 1 calc R U . . .
C4B C 0.5241(11) 0.6172(18) 0.3460(18) 0.014(7) Uani 1 1 d . . . . .
H4B H 0.5272 0.5738 0.3159 0.016 Uiso 1 1 calc R U . . .
C17D C 0.1163(11) 0.6365(14) -0.0161(17) 0.005(5) Uani 1 1 d . . . . .
C5A C 0.9213(13) 0.4717(17) 0.871(2) 0.015(6) Uani 1 1 d . . . . .
H5A H 0.9496 0.4893 0.8353 0.019 Uiso 1 1 calc R U . . .
C11C C 0.2826(12) 0.5331(17) 0.3738(19) 0.011(6) Uani 1 1 d . . . . .
H11C H 0.2736 0.5119 0.4246 0.013 Uiso 1 1 calc R U . . .
C9D C 0.2099(11) 0.5161(16) -0.137(2) 0.011(6) Uani 1 1 d . . . . .
H9D H 0.2200 0.4911 -0.0885 0.013 Uiso 1 1 calc R U . . .
C12C C 0.2408(12) 0.5403(16) 0.312(2) 0.011(7) Uani 1 1 d . . . . .
H12C H 0.2028 0.5250 0.3221 0.014 Uiso 1 1 calc R U . . .
C1C C 0.4801(11) 0.5076(19) 0.569(2) 0.017(7) Uani 1 1 d . . . . .
H1C H 0.4841 0.4655 0.5364 0.020 Uiso 1 1 calc R U . . .
C8B C 0.6802(16) 0.409(2) 0.471(2) 0.032(9) Uani 1 1 d . . . . .
H8B H 0.7089 0.3934 0.5072 0.038 Uiso 1 1 calc R U . . .
C5B C 0.5939(14) 0.4583(18) 0.368(2) 0.020(8) Uani 1 1 d . . . . .
H5B H 0.5643 0.4726 0.3322 0.024 Uiso 1 1 calc R U . . .
C2A C 1.0184(11) 0.7567(17) 0.871(2) 0.012(6) Uani 1 1 d . . . . .
H2A H 1.0429 0.7951 0.8559 0.015 Uiso 1 1 calc R U . . .
C10A C 0.8154(13) 0.6697(18) 1.284(2) 0.014(7) Uani 1 1 d . . . . .
H10A H 0.8284 0.6538 1.3351 0.016 Uiso 1 1 calc R U . . .
C12B C 0.7498(13) 0.7233(18) 0.707(2) 0.015(7) Uani 1 1 d . . . . .
H12B H 0.7839 0.7505 0.7023 0.018 Uiso 1 1 calc R U . . .
C3B C 0.4897(12) 0.6740(17) 0.319(2) 0.014(7) Uani 1 1 d . . . . .
H3B H 0.4708 0.6710 0.2677 0.017 Uiso 1 1 calc R U . . .
C10D C 0.2490(13) 0.5251(19) -0.198(2) 0.015(7) Uani 1 1 d . . . . .
H10D H 0.2864 0.5066 -0.1908 0.018 Uiso 1 1 calc R U . . .
C6C C 0.383(2) 0.863(2) 0.645(3) 0.046(12) Uani 1 1 d . . . . .
H6C H 0.3983 0.8963 0.6827 0.055 Uiso 1 1 calc R U . . .
C2B C 0.4839(13) 0.734(2) 0.367(2) 0.024(9) Uani 1 1 d . . . . .
H2B H 0.4576 0.7703 0.3514 0.029 Uiso 1 1 calc R U . . .
C18B C 0.7375(11) 0.6769(15) 0.775(2) 0.008(6) Uani 1 1 d . . . . .
C15D C 0.1000(10) 0.7385(15) 0.0719(19) 0.005(6) Uani 1 1 d . . . . .
C3D C -0.0186(12) 0.561(2) 0.183(2) 0.022(8) Uani 1 1 d . . . . .
H3D H -0.0412 0.5655 0.2302 0.027 Uiso 1 1 calc R U . . .
C14C C 0.4035(11) 0.6731(17) 0.554(2) 0.013(6) Uani 1 1 d . . . . .
C8C C 0.3177(16) 0.8390(18) 0.539(2) 0.022(8) Uani 1 1 d . . . . .
H8C H 0.2867 0.8535 0.5055 0.026 Uiso 1 1 calc R U . . .
C16C C 0.3427(18) 0.7749(18) 0.530(2) 0.026(8) Uani 1 1 d . . . . .
C16D C 0.1417(11) 0.7645(16) 0.0190(18) 0.008(6) Uani 1 1 d . . . . .
C4D C 0.0155(11) 0.6183(14) 0.1543(19) 0.008(6) Uani 1 1 d . . . . .
H4D H 0.0157 0.6629 0.1825 0.010 Uiso 1 1 calc R U . . .
C7A C 0.8623(15) 0.3703(19) 0.917(2) 0.024(7) Uani 1 1 d . . . . .
H7A H 0.8511 0.3214 0.9113 0.029 Uiso 1 1 calc R U . . .
C7B C 0.6623(16) 0.3651(18) 0.410(2) 0.028(8) Uani 1 1 d . . . . .
H7B H 0.6783 0.3185 0.4028 0.034 Uiso 1 1 calc R U . . .
C18A C 0.7581(13) 0.685(2) 1.271(2) 0.017(7) Uani 1 1 d . . . . .
C10B C 0.6842(14) 0.649(3) 0.782(2) 0.028(9) Uani 1 1 d . . . . .
H10B H 0.6730 0.6251 0.8300 0.034 Uiso 1 1 calc R U . . .
C1D C 0.0151(12) 0.4927(16) 0.066(2) 0.011(6) Uani 1 1 d . . . . .
H1D H 0.0135 0.4497 0.0349 0.013 Uiso 1 1 calc R U . . .
C6B C 0.6185(14) 0.3913(19) 0.357(2) 0.023(8) Uani 1 1 d . . . . .
H6B H 0.6061 0.3619 0.3132 0.027 Uiso 1 1 calc R U . . .
C8A C 0.8392(13) 0.415(2) 0.979(2) 0.022(8) Uani 1 1 d . . . . .
H8A H 0.8122 0.3965 1.0169 0.027 Uiso 1 1 calc R U . . .
C13A C 0.9497(11) 0.6416(17) 0.9204(19) 0.010(6) Uani 1 1 d . . . . .
C9A C 0.8515(12) 0.6779(16) 1.223(2) 0.011(6) Uani 1 1 d . . . . .
H9A H 0.8899 0.6641 1.2325 0.014 Uiso 1 1 calc R U . . .
C15C C 0.3862(12) 0.7483(17) 0.5791(19) 0.012(6) Uani 1 1 d . . . . .
C7C C 0.3405(19) 0.885(2) 0.601(3) 0.039(11) Uani 1 1 d . . . . .
H7C H 0.3242 0.9310 0.6108 0.047 Uiso 1 1 calc R U . . .
C7D C 0.1409(14) 0.878(2) 0.091(2) 0.024(8) Uani 1 1 d . . . . .
H7D H 0.1555 0.9247 0.0990 0.029 Uiso 1 1 calc R U . . .
C3C C 0.5075(14) 0.573(3) 0.689(2) 0.032(10) Uani 1 1 d . . . . .
H3C H 0.5281 0.5772 0.7386 0.038 Uiso 1 1 calc R U . . .
C9B C 0.6481(13) 0.655(2) 0.721(2) 0.024(8) Uani 1 1 d . . . . .
H9B H 0.6126 0.6301 0.7251 0.028 Uiso 1 1 calc R U . . .
C13B C 0.5540(11) 0.6261(17) 0.4194(19) 0.010(6) Uani 1 1 d . . . . .
C14D C 0.0861(11) 0.6618(14) 0.0482(16) 0.003(5) Uani 1 1 d . . . . .
C6D C 0.0988(13) 0.854(2) 0.138(2) 0.023(8) Uani 1 1 d . . . . .
H6D H 0.0812 0.8856 0.1753 0.028 Uiso 1 1 calc R U . . .

loop_
_atom_site_aniso_label
_atom_site_aniso_U_11
_atom_site_aniso_U_22
_atom_site_aniso_U_33
_atom_site_aniso_U_23
_atom_site_aniso_U_13
_atom_site_aniso_U_12
Pt1D -0.0009(5) 0.0129(6) 0.0016(5) 0.0012(6) 0.0003(4) 0.0009(4)
Pt1C -0.0006(5) 0.0146(6) 0.0014(6) 0.0010(6) -0.0001(4) -0.0024(4)
Pt1B -0.0008(5) 0.0144(6) 0.0009(6) 0.0023(6) -0.0004(4) -0.0018(4)
Pt1A -0.0010(5) 0.0167(6) 0.0007(6) 0.0003(6) 0.0001(4) 0.0009(4)
I1D 0.0024(7) 0.0144(9) 0.0118(9) 0.0037(7) 0.0066(7) 0.0017(6)
I1C 0.0044(8) 0.0160(9) 0.0141(10) 0.0043(7) -0.0091(7) -0.0029(7)
I1B 0.0034(7) 0.0117(9) 0.0130(9) 0.0033(7) -0.0078(7) -0.0014(6)
I1A 0.0051(8) 0.0171(10) 0.0156(10) 0.0037(8) 0.0100(7) 0.0013(6)
Br1B 0.0067(13) 0.0237(16) 0.0108(14) -0.0023(14) -0.0009(11) 0.0020(12)
Br1D 0.0060(13) 0.0231(17) 0.0126(15) -0.0044(13) 0.0023(11) -0.0020(11)
Br1A 0.0044(13) 0.0308(19) 0.0118(15) -0.0066(13) 0.0012(11) -0.0030(12)
Br1C 0.0059(13) 0.0317(18) 0.0146(16) -0.0057(15) 0.0002(11) 0.0042(12)
S1D 0.004(3) 0.015(3) 0.010(3) 0.004(3) 0.004(3) 0.000(2)
S1C 0.016(3) 0.014(4) 0.010(4) 0.001(3) 0.001(3) 0.002(3)
S1B 0.011(3) 0.019(4) 0.005(3) 0.003(3) -0.005(3) -0.001(3)
S1A 0.006(3) 0.021(4) 0.004(3) 0.003(3) 0.002(3) -0.003(2)
N2A -0.001(9) 0.000(11) 0.016(13) -0.004(9) -0.002(9) 0.001(8)
C13D 0.005(12) 0.014(15) 0.004(13) -0.004(11) -0.003(10) 0.009(11)
N1A -0.001(10) 0.036(16) 0.007(13) 0.005(11) 0.001(9) 0.003(10)
C14B 0.000(11) 0.019(16) 0.013(14) -0.007(13) 0.003(11) -0.004(10)
N2B 0.008(11) 0.005(11) 0.018(14) 0.002(10) 0.001(10) 0.007(9)
C14A 0.000(11) 0.041(19) 0.009(14) 0.005(14) 0.004(11) 0.004(12)
C18C 0.000(11) 0.007(13) 0.001(12) 0.004(11) -0.001(9) -0.002(10)
N1B 0.000(10) 0.027(14) 0.008(13) 0.003(11) -0.002(9) -0.001(9)
C18D 0.003(13) 0.009(13) 0.009(14) -0.010(11) 0.006(10) -0.006(10)
C13C 0.003(13) 0.05(2) -0.001(12) 0.004(13) -0.001(10) -0.014(13)
N1C 0.008(11) 0.004(11) 0.012(13) 0.000(9) 0.009(10) -0.004(9)
C12D 0.015(15) 0.031(18) 0.005(14) 0.003(13) 0.000(12) 0.013(13)
N1D 0.008(11) 0.002(11) 0.011(13) 0.003(9) -0.008(9) 0.001(8)
C11A 0.010(14) 0.016(15) 0.021(16) -0.003(13) -0.007(12) 0.003(12)
C15A 0.004(12) 0.016(16) 0.016(17) 0.007(13) -0.004(10) -0.002(10)
C17A 0.000(11) -0.001(12) 0.010(13) -0.001(10) -0.004(10) 0.001(9)
C1A -0.001(11) 0.027(16) 0.007(13) 0.015(12) -0.002(10) -0.004(10)
C1B 0.001(11) 0.032(18) 0.003(13) -0.004(12) -0.002(10) -0.004(11)
C11B 0.018(14) 0.016(15) 0.012(15) -0.002(12) 0.009(12) -0.016(12)
C2D 0.006(12) 0.015(14) 0.007(14) 0.002(11) 0.007(10) 0.000(10)
N2D 0.004(11) 0.025(15) 0.006(12) 0.002(10) -0.004(10) 0.008(9)
C4A 0.008(13) 0.04(2) 0.004(13) -0.004(13) 0.006(11) 0.005(13)
C12A 0.003(13) 0.032(18) 0.014(16) 0.014(13) 0.004(11) 0.011(12)
C15B 0.017(14) 0.028(19) 0.014(17) -0.004(13) 0.011(12) -0.019(13)
C10C 0.014(15) 0.012(15) 0.017(16) 0.015(12) -0.008(12) -0.002(12)
C3A 0.005(13) 0.028(18) 0.021(17) 0.025(15) 0.009(12) 0.011(12)
C16A 0.015(14) 0.023(17) 0.010(14) -0.009(13) 0.003(11) -0.001(12)
C17B -0.001(11) 0.007(13) 0.006(12) 0.008(10) 0.000(9) 0.000(9)
C9C 0.013(15) 0.04(2) 0.002(14) 0.005(13) 0.003(11) -0.017(13)
C11D 0.006(14) 0.04(2) -0.001(13) 0.000(12) 0.000(10) 0.018(13)
C5D 0.000(13) 0.05(2) 0.018(16) 0.009(16) -0.005(12) -0.002(13)
C2C 0.001(12) 0.05(2) 0.011(16) 0.001(15) -0.005(11) 0.000(13)
C5C 0.021(17) 0.04(3) 0.03(2) -0.007(17) 0.018(16) -0.012(16)
N2C 0.006(11) 0.009(12) 0.011(13) 0.008(10) 0.003(10) -0.003(9)
C16B 0.000(11) 0.031(18) 0.012(14) -0.007(13) 0.002(10) 0.004(12)
C6A 0.04(2) 0.014(16) 0.013(15) -0.005(13) 0.000(14) 0.004(14)
C17C 0.007(12) 0.003(13) 0.007(12) -0.006(10) 0.008(10) -0.006(10)
C4C 0.011(14) 0.05(2) 0.012(16) 0.004(16) -0.008(13) -0.021(15)
C8D 0.029(17) 0.000(14) 0.023(17) 0.004(11) 0.002(13) 0.001(12)
C4B 0.005(12) 0.033(18) 0.003(13) -0.006(12) -0.002(10) -0.008(12)
C17D 0.006(11) 0.002(13) 0.006(12) -0.005(10) -0.004(10) 0.002(10)
C5A 0.021(16) 0.008(14) 0.017(15) -0.012(12) 0.006(13) 0.001(12)
C11C 0.003(12) 0.019(15) 0.009(14) 0.013(12) -0.004(10) -0.008(11)
C9D 0.000(11) 0.014(15) 0.019(15) 0.017(13) 0.003(11) 0.003(10)
C12C 0.004(13) 0.019(16) 0.012(15) 0.005(12) -0.004(11) -0.009(11)
C1C 0.000(12) 0.030(18) 0.020(17) 0.008(14) -0.005(12) -0.001(11)
C8B 0.03(2) 0.04(2) 0.020(18) -0.002(15) -0.019(15) 0.003(17)
C5B 0.018(16) 0.024(19) 0.019(17) -0.007(13) -0.005(13) -0.018(13)
C2A 0.002(12) 0.020(16) 0.015(15) -0.004(12) -0.005(11) 0.001(11)
C10A 0.007(13) 0.023(17) 0.011(14) 0.002(13) -0.010(11) 0.000(12)
C12B 0.007(13) 0.022(16) 0.016(17) 0.012(14) -0.009(12) 0.000(12)
C3B 0.010(13) 0.020(16) 0.012(14) 0.015(13) -0.011(11) -0.015(12)
C10D 0.003(12) 0.025(17) 0.017(16) 0.004(14) -0.001(11) 0.010(12)
C6C 0.06(3) 0.02(2) 0.06(3) -0.01(2) 0.00(3) -0.03(2)
C2B 0.005(13) 0.05(2) 0.021(18) 0.019(17) -0.010(12) -0.015(14)
C18B 0.001(12) 0.002(13) 0.022(16) 0.004(13) 0.001(11) -0.002(10)
C15D 0.001(11) 0.008(14) 0.007(14) 0.004(11) 0.003(9) 0.000(9)
C3D 0.003(12) 0.06(2) 0.003(14) -0.009(15) 0.002(11) 0.006(14)
C14C 0.005(12) 0.020(16) 0.014(15) 0.009(13) -0.003(12) -0.011(11)
C8C 0.035(19) 0.017(16) 0.014(16) 0.010(12) 0.018(14) -0.001(14)
C16C 0.06(2) 0.001(15) 0.021(17) 0.003(13) -0.004(16) -0.010(15)
C16D 0.001(11) 0.017(15) 0.006(13) 0.001(11) -0.003(10) -0.001(10)
C4D 0.009(12) 0.000(12) 0.015(15) 0.001(10) -0.008(11) -0.003(10)
C7A 0.031(18) 0.022(18) 0.021(17) 0.006(14) -0.007(15) 0.003(14)
C7B 0.04(2) 0.011(16) 0.04(2) 0.004(14) -0.015(17) 0.010(14)
C18A 0.004(14) 0.030(19) 0.017(17) 0.000(15) -0.004(12) 0.007(12)
C10B 0.008(14) 0.07(3) 0.006(15) -0.007(16) 0.005(12) -0.024(16)
C1D 0.007(12) 0.012(14) 0.014(15) -0.007(12) -0.002(11) 0.008(10)
C6B 0.021(16) 0.028(19) 0.020(17) -0.011(14) -0.002(14) -0.022(14)
C8A 0.006(14) 0.04(2) 0.022(17) 0.007(14) 0.001(12) 0.005(13)
C13A -0.001(11) 0.024(16) 0.008(13) 0.012(12) -0.001(10) -0.002(11)
C9A 0.005(13) 0.014(15) 0.016(15) -0.008(12) -0.009(11) 0.008(11)
C15C 0.009(13) 0.018(16) 0.010(15) 0.002(12) -0.001(11) -0.013(12)
C7C 0.06(3) 0.02(2) 0.04(2) -0.011(17) 0.01(2) -0.034(19)
C7D 0.016(15) 0.029(19) 0.027(18) -0.010(14) -0.003(13) -0.017(14)
C3C 0.012(15) 0.07(3) 0.010(16) -0.001(18) -0.009(13) -0.020(17)
C9B 0.001(13) 0.04(2) 0.025(18) 0.011(16) 0.005(12) -0.003(13)
C13B 0.001(12) 0.022(16) 0.007(13) 0.006(12) 0.000(10) -0.006(11)
C14D 0.001(11) 0.007(13) 0.001(12) 0.001(10) -0.002(9) -0.001(9)
C6D 0.015(15) 0.028(19) 0.027(19) 0.001(15) -0.006(13) 0.020(13)

loop_
_atom_type_symbol
_atom_type_description
_atom_type_scat_dispersion_real
_atom_type_scat_dispersion_imag
_atom_type_scat_source
C C 0.0181 0.0091 'International Tables Vol C Tables 4.2.6.8 and 6.1.1.4'
H H 0.0000 0.0000 'International Tables Vol C Tables 4.2.6.8 and 6.1.1.4'
Br Br -0.6763 1.2805 'International Tables Vol C Tables 4.2.6.8 and 6.1.1.4'
I I -0.3257 6.8362 'International Tables Vol C Tables 4.2.6.8 and 6.1.1.4'
N N 0.0311 0.0180 'International Tables Vol C Tables 4.2.6.8 and 6.1.1.4'
Pt Pt -4.5932 6.9264 'International Tables Vol C Tables 4.2.6.8 and 6.1.1.4'
S S 0.3331 0.5567 'International Tables Vol C Tables 4.2.6.8 and 6.1.1.4'

loop_
_geom_angle_atom_site_label_1
_geom_angle_atom_site_label_2
_geom_angle_atom_site_label_3
_geom_angle
_geom_angle_site_symmetry_1
_geom_angle_site_symmetry_3
_geom_angle_publ_flag
N1D Pt1D Br1D 98.0(7) . . ?
N1D Pt1D N2D 173.6(10) . . ?
N2D Pt1D Br1D 88.4(8) . . ?
C17D Pt1D Br1D 177.1(8) . . ?
C17D Pt1D N1D 79.6(11) . . ?
C17D Pt1D N2D 94.1(12) . . ?
N1C Pt1C Br1C 96.1(7) . . ?
N1C Pt1C N2C 174.4(10) . . ?
N2C Pt1C Br1C 89.3(7) . . ?
C17C Pt1C Br1C 174.7(7) . . ?
C17C Pt1C N1C 81.6(11) . . ?
C17C Pt1C N2C 93.1(11) . . ?
N2B Pt1B Br1B 89.0(7) . . ?
N2B Pt1B N1B 172.5(10) . . ?
N1B Pt1B Br1B 98.3(8) . . ?
C17B Pt1B Br1B 176.1(7) . . ?
C17B Pt1B N2B 94.3(10) . . ?
C17B Pt1B N1B 78.4(11) . . ?
N2A Pt1A Br1A 89.6(6) . . ?
N2A Pt1A N1A 173.0(10) . . ?
N1A Pt1A Br1A 97.0(8) . . ?
C17A Pt1A Br1A 175.5(8) . . ?
C17A Pt1A N2A 93.9(10) . . ?
C17A Pt1A N1A 79.7(11) . . ?
C17D S1D C16D 92.5(13) . . ?
C17C S1C C16C 91.4(16) . . ?
C17B S1B C16B 91.7(14) . . ?
C16A S1A C17A 93.4(15) . . ?
C11A N2A Pt1A 125(2) . . ?
C11A N2A C9A 114(3) . . ?
C9A N2A Pt1A 120.6(18) . . ?
N1D C13D C14D 111(2) . . ?
C4D C13D N1D 121(3) . . ?
C4D C13D C14D 128(3) . . ?
C1A N1A Pt1A 127(2) . . ?
C1A N1A C13A 119(3) . . ?
C13A N1A Pt1A 114.1(19) . . ?
C15B C14B C17B 117(3) . . ?
C15B C14B C13B 133(3) . . ?
C17B C14B C13B 111(3) . . ?
C11B N2B Pt1B 124(2) . . ?
C11B N2B C9B 116(3) . . ?
C9B N2B Pt1B 120(2) . . ?
C15A C14A C17A 115(3) . . ?
C15A C14A C13A 133(3) . . ?
C17A C14A C13A 111(3) . . ?
C10C C18C I1C 117(2) . . ?
C12C C18C I1C 120(2) . . ?
C12C C18C C10C 122(3) . . ?
C1B N1B Pt1B 124(2) . . ?
C13B N1B Pt1B 117(2) . . ?
C13B N1B C1B 119(3) . . ?
C12D C18D I1D 117(2) . . ?
C10D C18D I1D 123(2) . . ?
C10D C18D C12D 120(3) . . ?
N1C C13C C14C 112(3) . . ?
C4C C13C N1C 120(3) . . ?
C4C C13C C14C 128(4) . . ?
C13C N1C Pt1C 114.0(19) . . ?
C1C N1C Pt1C 126(2) . . ?
C1C N1C C13C 120(3) . . ?
C18D C12D H12D 122.1 . . ?
C11D C12D C18D 116(3) . . ?
C11D C12D H12D 122.1 . . ?
C13D N1D Pt1D 116.7(19) . . ?
C1D N1D Pt1D 123(2) . . ?
C1D N1D C13D 121(3) . . ?
N2A C11A H11A 115.9 . . ?
C12A C11A N2A 128(3) . . ?
C12A C11A H11A 115.9 . . ?
C14A C15A C16A 111(3) . . ?
C5A C15A C14A 132(3) . . ?
C5A C15A C16A 117(3) . . ?
S1A C17A Pt1A 130.6(16) . . ?
C14A C17A Pt1A 120(2) . . ?
C14A C17A S1A 110(2) . . ?
N1A C1A H1A 117.2 . . ?
C2A C1A N1A 126(3) . . ?
C2A C1A H1A 117.2 . . ?
N1B C1B H1B 119.6 . . ?
C2B C1B N1B 121(3) . . ?
C2B C1B H1B 119.6 . . ?
N2B C11B H11B 116.0 . . ?
N2B C11B C12B 128(3) . . ?
C12B C11B H11B 116.0 . . ?
C3D C2D H2D 119.6 . . ?
C3D C2D C1D 121(3) . . ?
C1D C2D H2D 119.5 . . ?
C11D N2D Pt1D 121.1(19) . . ?
C11D N2D C9D 118(3) . . ?
C9D N2D Pt1D 120(2) . . ?
C3A C4A H4A 120.1 . . ?
C3A C4A C13A 120(3) . . ?
C13A C4A H4A 120.0 . . ?
C11A C12A H12A 121.8 . . ?
C11A C12A C18A 116(3) . . ?
C18A C12A H12A 121.7 . . ?
C14B C15B C16B 111(3) . . ?
C14B C15B C5B 136(4) . . ?
C5B C15B C16B 114(3) . . ?
C18C C10C H10C 121.6 . . ?
C18C C10C C9C 117(3) . . ?
C9C C10C H10C 121.6 . . ?
C4A C3A H3A 119.3 . . ?
C4A C3A C2A 121(3) . . ?
C2A C3A H3A 119.3 . . ?
C15A C16A S1A 110(2) . . ?
C8A C16A S1A 127(3) . . ?
C8A C16A C15A 123(3) . . ?
S1B C17B Pt1B 129.4(16) . . ?
C14B C17B Pt1B 120(2) . . ?
C14B C17B S1B 111(2) . . ?
C10C C9C H9C 118.5 . . ?
N2C C9C C10C 123(3) . . ?
N2C C9C H9C 118.5 . . ?
C12D C11D H11D 117.8 . . ?
N2D C11D C12D 124(3) . . ?
N2D C11D H11D 117.8 . . ?
C15D C5D H5D 120.6 . . ?
C15D C5D C6D 119(3) . . ?
C6D C5D H5D 120.6 . . ?
C1C C2C H2C 120.1 . . ?
C3C C2C H2C 120.1 . . ?
C3C C2C C1C 120(3) . . ?
C6C C5C H5C 121.5 . . ?
C6C C5C C15C 117(4) . . ?
C15C C5C H5C 121.5 . . ?
C9C N2C Pt1C 122(2) . . ?
C9C N2C C11C 120(3) . . ?
C11C N2C Pt1C 118(2) . . ?
C15B C16B S1B 110(2) . . ?
C8B C16B S1B 127(3) . . ?
C8B C16B C15B 123(3) . . ?
C5A C6A H6A 118.3 . . ?
C5A C6A C7A 123(3) . . ?
C7A C6A H6A 118.3 . . ?
S1C C17C Pt1C 130.2(16) . . ?
C14C C17C Pt1C 113(2) . . ?
C14C C17C S1C 117(2) . . ?
C13C C4C H4C 120.0 . . ?
C13C C4C C3C 120(4) . . ?
C3C C4C H4C 120.0 . . ?
C16D C8D H8D 121.2 . . ?
C7D C8D H8D 121.2 . . ?
C7D C8D C16D 118(3) . . ?
C3B C4B H4B 120.8 . . ?
C3B C4B C13B 118(3) . . ?
C13B C4B H4B 120.8 . . ?
S1D C17D Pt1D 131.0(16) . . ?
C14D C17D Pt1D 117(2) . . ?
C14D C17D S1D 111(2) . . ?
C15A C5A C6A 120(3) . . ?
C15A C5A H5A 119.8 . . ?
C6A C5A H5A 119.8 . . ?
N2C C11C H11C 121.0 . . ?
N2C C11C C12C 118(3) . . ?
C12C C11C H11C 121.0 . . ?
N2D C9D H9D 120.4 . . ?
C10D C9D N2D 119(3) . . ?
C10D C9D H9D 120.4 . . ?
C18C C12C C11C 120(3) . . ?
C18C C12C H12C 120.1 . . ?
C11C C12C H12C 120.1 . . ?
N1C C1C C2C 122(3) . . ?
N1C C1C H1C 119.1 . . ?
C2C C1C H1C 119.1 . . ?
C16B C8B H8B 119.7 . . ?
C7B C8B C16B 121(3) . . ?
C7B C8B H8B 119.7 . . ?
C15B C5B H5B 118.5 . . ?
C15B C5B C6B 123(3) . . ?
C6B C5B H5B 118.5 . . ?
C1A C2A C3A 116(3) . . ?
C1A C2A H2A 122.3 . . ?
C3A C2A H2A 122.2 . . ?
C18A C10A H10A 120.3 . . ?
C9A C10A H10A 120.3 . . ?
C9A C10A C18A 119(3) . . ?
C11B C12B H12B 123.0 . . ?
C11B C12B C18B 114(3) . . ?
C18B C12B H12B 123.0 . . ?
C4B C3B H3B 120.7 . . ?
C2B C3B C4B 119(3) . . ?
C2B C3B H3B 120.7 . . ?
C18D C10D C9D 122(3) . . ?
C18D C10D H10D 118.9 . . ?
C9D C10D H10D 118.8 . . ?
C5C C6C H6C 117.7 . . ?
C7C C6C C5C 125(4) . . ?
C7C C6C H6C 117.7 . . ?
C1B C2B C3B 121(3) . . ?
C1B C2B H2B 119.3 . . ?
C3B C2B H2B 119.2 . . ?
C12B C18B I1B 119(2) . . ?
C10B C18B I1B 123(3) . . ?
C10B C18B C12B 118(3) . . ?
C5D C15D C16D 120(3) . . ?
C5D C15D C14D 131(3) . . ?
C16D C15D C14D 108(2) . . ?
C2D C3D H3D 121.0 . . ?
C2D C3D C4D 118(3) . . ?
C4D C3D H3D 121.1 . . ?
C13C C14C C15C 131(3) . . ?
C17C C14C C13C 119(3) . . ?
C17C C14C C15C 110(3) . . ?
C16C C8C H8C 121.9 . . ?
C16C C8C C7C 116(4) . . ?
C7C C8C H8C 121.9 . . ?
C8C C16C S1C 124(3) . . ?
C8C C16C C15C 125(3) . . ?
C15C C16C S1C 111(3) . . ?
C8D C16D S1D 126(2) . . ?
C15D C16D S1D 113(2) . . ?
C15D C16D C8D 120(3) . . ?
C13D C4D C3D 120(3) . . ?
C13D C4D H4D 120.0 . . ?
C3D C4D H4D 120.0 . . ?
C6A C7A H7A 121.3 . . ?
C6A C7A C8A 117(3) . . ?
C8A C7A H7A 121.4 . . ?
C8B C7B H7B 121.2 . . ?
C8B C7B C6B 118(3) . . ?
C6B C7B H7B 121.2 . . ?
C12A C18A I1A 119(2) . . ?
C10A C18A I1A 124(3) . . ?
C10A C18A C12A 117(3) . . ?
C18B C10B H10B 119.7 . . ?
C9B C10B C18B 121(3) . . ?
C9B C10B H10B 119.7 . . ?
N1D C1D C2D 119(3) . . ?
N1D C1D H1D 120.3 . . ?
C2D C1D H1D 120.3 . . ?
C5B C6B C7B 122(3) . . ?
C5B C6B H6B 119.1 . . ?
C7B C6B H6B 119.1 . . ?
C16A C8A C7A 119(3) . . ?
C16A C8A H8A 120.5 . . ?
C7A C8A H8A 120.4 . . ?
N1A C13A C14A 116(3) . . ?
N1A C13A C4A 118(3) . . ?
C4A C13A C14A 126(3) . . ?
N2A C9A H9A 117.6 . . ?
C10A C9A N2A 125(3) . . ?
C10A C9A H9A 117.6 . . ?
C5C C15C C14C 132(3) . . ?
C16C C15C C5C 117(3) . . ?
C16C C15C C14C 112(3) . . ?
C6C C7C C8C 120(4) . . ?
C6C C7C H7C 120.0 . . ?
C8C C7C H7C 120.0 . . ?
C8D C7D H7D 119.3 . . ?
C6D C7D C8D 121(3) . . ?
C6D C7D H7D 119.3 . . ?
C2C C3C C4C 119(3) . . ?
C2C C3C H3C 120.5 . . ?
C4C C3C H3C 120.5 . . ?
N2B C9B H9B 118.6 . . ?
C10B C9B N2B 123(3) . . ?
C10B C9B H9B 118.6 . . ?
N1B C13B C14B 114(3) . . ?
N1B C13B C4B 121(3) . . ?
C4B C13B C14B 124(3) . . ?
C13D C14D C15D 130(2) . . ?
C17D C14D C13D 115(2) . . ?
C17D C14D C15D 114(2) . . ?
C5D C6D H6D 119.4 . . ?
C7D C6D C5D 121(3) . . ?
C7D C6D H6D 119.4 . . ?

loop_
_geom_bond_atom_site_label_1
_geom_bond_atom_site_label_2
_geom_bond_distance
_geom_bond_site_symmetry_2
_geom_bond_publ_flag
Pt1D Br1D 2.497(3) . ?
Pt1D N1D 2.02(3) . ?
Pt1D N2D 2.02(3) . ?
Pt1D C17D 1.94(3) . ?
Pt1C Br1C 2.483(4) . ?
Pt1C N1C 2.00(3) . ?
Pt1C N2C 2.03(3) . ?
Pt1C C17C 1.99(3) . ?
Pt1B Br1B 2.483(4) . ?
Pt1B N2B 2.03(3) . ?
Pt1B N1B 2.05(2) . ?
Pt1B C17B 1.96(3) . ?
Pt1A Br1A 2.492(4) . ?
Pt1A N2A 2.02(3) . ?
Pt1A N1A 2.05(3) . ?
Pt1A C17A 1.93(3) . ?
I1D C18D 2.09(3) . ?
I1C C18C 2.13(3) . ?
I1B C18B 2.10(3) . ?
I1A C18A 2.08(3) . ?
S1D C17D 1.74(3) . ?
S1D C16D 1.75(3) . ?
S1C C17C 1.69(3) . ?
S1C C16C 1.78(4) . ?
S1B C17B 1.73(3) . ?
S1B C16B 1.76(3) . ?
S1A C17A 1.75(3) . ?
S1A C16A 1.75(3) . ?
N2A C11A 1.32(4) . ?
N2A C9A 1.37(4) . ?
C13D N1D 1.38(4) . ?
C13D C4D 1.36(4) . ?
C13D C14D 1.46(4) . ?
N1A C1A 1.35(4) . ?
N1A C13A 1.39(4) . ?
C14B C15B 1.36(5) . ?
C14B C17B 1.39(4) . ?
C14B C13B 1.49(4) . ?
N2B C11B 1.29(4) . ?
N2B C9B 1.37(4) . ?
C14A C15A 1.41(5) . ?
C14A C17A 1.42(4) . ?
C14A C13A 1.44(4) . ?
C18C C10C 1.37(4) . ?
C18C C12C 1.35(4) . ?
N1B C1B 1.40(4) . ?
N1B C13B 1.33(4) . ?
C18D C12D 1.43(4) . ?
C18D C10D 1.35(5) . ?
C13C N1C 1.42(4) . ?
C13C C4C 1.39(4) . ?
C13C C14C 1.42(5) . ?
N1C C1C 1.31(4) . ?
C12D H12D 0.9500 . ?
C12D C11D 1.38(4) . ?
N1D C1D 1.30(4) . ?
C11A H11A 0.9500 . ?
C11A C12A 1.30(5) . ?
C15A C16A 1.47(4) . ?
C15A C5A 1.37(5) . ?
C1A H1A 0.9500 . ?
C1A C2A 1.33(4) . ?
C1B H1B 0.9500 . ?
C1B C2B 1.33(4) . ?
C11B H11B 0.9500 . ?
C11B C12B 1.34(5) . ?
C2D H2D 0.9500 . ?
C2D C3D 1.33(5) . ?
C2D C1D 1.46(4) . ?
N2D C11D 1.35(4) . ?
N2D C9D 1.38(3) . ?
C4A H4A 0.9500 . ?
C4A C3A 1.36(5) . ?
C4A C13A 1.40(4) . ?
C12A H12A 0.9500 . ?
C12A C18A 1.45(5) . ?
C15B C16B 1.47(5) . ?
C15B C5B 1.39(5) . ?
C10C H10C 0.9500 . ?
C10C C9C 1.37(4) . ?
C3A H3A 0.9500 . ?
C3A C2A 1.43(5) . ?
C16A C8A 1.36(5) . ?
C9C H9C 0.9500 . ?
C9C N2C 1.35(4) . ?
C11D H11D 0.9500 . ?
C5D H5D 0.9500 . ?
C5D C15D 1.37(5) . ?
C5D C6D 1.41(5) . ?
C2C H2C 0.9500 . ?
C2C C1C 1.44(5) . ?
C2C C3C 1.35(6) . ?
C5C H5C 0.9500 . ?
C5C C6C 1.40(6) . ?
C5C C15C 1.41(5) . ?
N2C C11C 1.36(4) . ?
C16B C8B 1.40(5) . ?
C6A H6A 0.9500 . ?
C6A C5A 1.39(5) . ?
C6A C7A 1.40(5) . ?
C17C C14C 1.35(4) . ?
C4C H4C 0.9500 . ?
C4C C3C 1.42(6) . ?
C8D H8D 0.9500 . ?
C8D C16D 1.41(4) . ?
C8D C7D 1.40(5) . ?
C4B H4B 0.9500 . ?
C4B C3B 1.40(4) . ?
C4B C13B 1.41(4) . ?
C17D C14D 1.36(4) . ?
C5A H5A 0.9500 . ?
C11C H11C 0.9500 . ?
C11C C12C 1.42(4) . ?
C9D H9D 0.9500 . ?
C9D C10D 1.38(4) . ?
C12C H12C 0.9500 . ?
C1C H1C 0.9500 . ?
C8B H8B 0.9500 . ?
C8B C7B 1.36(5) . ?
C5B H5B 0.9500 . ?
C5B C6B 1.38(5) . ?
C2A H2A 0.9500 . ?
C10A H10A 0.9500 . ?
C10A C18A 1.39(4) . ?
C10A C9A 1.31(5) . ?
C12B H12B 0.9500 . ?
C12B C18B 1.45(4) . ?
C3B H3B 0.9500 . ?
C3B C2B 1.37(5) . ?
C10D H10D 0.9500 . ?
C6C H6C 0.9500 . ?
C6C C7C 1.28(7) . ?
C2B H2B 0.9500 . ?
C18B C10B 1.36(4) . ?
C15D C16D 1.40(4) . ?
C15D C14D 1.51(4) . ?
C3D H3D 0.9500 . ?
C3D C4D 1.42(5) . ?
C14C C15C 1.51(5) . ?
C8C H8C 0.9500 . ?
C8C C16C 1.33(5) . ?
C8C C7C 1.44(5) . ?
C16C C15C 1.39(5) . ?
C4D H4D 0.9500 . ?
C7A H7A 0.9500 . ?
C7A C8A 1.43(5) . ?
C7B H7B 0.9500 . ?
C7B C6B 1.43(5) . ?
C10B H10B 0.9500 . ?
C10B C9B 1.31(5) . ?
C1D H1D 0.9500 . ?
C6B H6B 0.9500 . ?
C8A H8A 0.9500 . ?
C9A H9A 0.9500 . ?
C7C H7C 0.9500 . ?
C7D H7D 0.9500 . ?
C7D C6D 1.34(5) . ?
C3C H3C 0.9500 . ?
C9B H9B 0.9500 . ?
C6D H6D 0.9500 . ?

loop_
_geom_torsion_atom_site_label_1
_geom_torsion_atom_site_label_2
_geom_torsion_atom_site_label_3
_geom_torsion_atom_site_label_4
_geom_torsion
_geom_torsion_site_symmetry_1
_geom_torsion_site_symmetry_2
_geom_torsion_site_symmetry_3
_geom_torsion_site_symmetry_4
_geom_torsion_publ_flag
Pt1D N1D C1D C2D 173.9(19) . . . . ?
Pt1D N2D C11D C12D 177(3) . . . . ?
Pt1D N2D C9D C10D -174(2) . . . . ?
Pt1D C17D C14D C13D 6(3) . . . . ?
Pt1D C17D C14D C15D -177.9(18) . . . . ?
Pt1C N1C C1C C2C -170(2) . . . . ?
Pt1C N2C C11C C12C 175(2) . . . . ?
Pt1C C17C C14C C13C -7(4) . . . . ?
Pt1C C17C C14C C15C 176.9(19) . . . . ?
Pt1B N2B C11B C12B -177(3) . . . . ?
Pt1B N2B C9B C10B 178(3) . . . . ?
Pt1B N1B C1B C2B 176(2) . . . . ?
Pt1B N1B C13B C14B 3(3) . . . . ?
Pt1B N1B C13B C4B -174(2) . . . . ?
Pt1A N2A C11A C12A 175(3) . . . . ?
Pt1A N2A C9A C10A -177(3) . . . . ?
Pt1A N1A C1A C2A -176(2) . . . . ?
Pt1A N1A C13A C14A -2(3) . . . . ?
Pt1A N1A C13A C4A 173(2) . . . . ?
I1D C18D C12D C11D -174(3) . . . . ?
I1D C18D C10D C9D 177(3) . . . . ?
I1C C18C C10C C9C 176(3) . . . . ?
I1C C18C C12C C11C -174(2) . . . . ?
I1B C18B C10B C9B -174(3) . . . . ?
S1D C17D C14D C13D -177.1(19) . . . . ?
S1D C17D C14D C15D -1(3) . . . . ?
S1C C17C C14C C13C 176(2) . . . . ?
S1C C17C C14C C15C -1(3) . . . . ?
S1C C16C C15C C5C 178(2) . . . . ?
S1C C16C C15C C14C 1(4) . . . . ?
S1B C16B C8B C7B 178(3) . . . . ?
S1A C16A C8A C7A -178(3) . . . . ?
N2A C11A C12A C18A 0(6) . . . . ?
C13D N1D C1D C2D -2(4) . . . . ?
N1A C1A C2A C3A 3(4) . . . . ?
C14B C15B C16B S1B 2(3) . . . . ?
C14B C15B C16B C8B 178(3) . . . . ?
C14B C15B C5B C6B 180(4) . . . . ?
N2B C11B C12B C18B 6(5) . . . . ?
C14A C15A C16A S1A 0(3) . . . . ?
C14A C15A C16A C8A -177(3) . . . . ?
C14A C15A C5A C6A 179(3) . . . . ?
C18C C10C C9C N2C -5(5) . . . . ?
N1B C1B C2B C3B -6(5) . . . . ?
C18D C12D C11D N2D -4(5) . . . . ?
C13C N1C C1C C2C 2(4) . . . . ?
C13C C4C C3C C2C 0(5) . . . . ?
C13C C14C C15C C5C 7(6) . . . . ?
C13C C14C C15C C16C -176(3) . . . . ?
N1C C13C C4C C3C -1(4) . . . . ?
N1C C13C C14C C17C 7(4) . . . . ?
N1C C13C C14C C15C -177(3) . . . . ?
C12D C18D C10D C9D -2(5) . . . . ?
N1D C13D C4D C3D 2(4) . . . . ?
N1D C13D C14D C17D -6(3) . . . . ?
N1D C13D C14D C15D 178(3) . . . . ?
C11A N2A C9A C10A 0(4) . . . . ?
C11A C12A C18A I1A -178(3) . . . . ?
C11A C12A C18A C10A 4(5) . . . . ?
C15A C14A C17A Pt1A 177(2) . . . . ?
C15A C14A C17A S1A 0(3) . . . . ?
C15A C14A C13A N1A -176(3) . . . . ?
C15A C14A C13A C4A 8(6) . . . . ?
C15A C16A C8A C7A -3(5) . . . . ?
C17A S1A C16A C15A 0(2) . . . . ?
C17A S1A C16A C8A 176(3) . . . . ?
C17A C14A C15A C16A 1(4) . . . . ?
C17A C14A C15A C5A -178(3) . . . . ?
C17A C14A C13A N1A 4(4) . . . . ?
C17A C14A C13A C4A -172(3) . . . . ?
C1A N1A C13A C14A -179(3) . . . . ?
C1A N1A C13A C4A -4(4) . . . . ?
C1B N1B C13B C14B 177(2) . . . . ?
C1B N1B C13B C4B 0(4) . . . . ?
C11B N2B C9B C10B 2(5) . . . . ?
C11B C12B C18B I1B 174(2) . . . . ?
C11B C12B C18B C10B -10(5) . . . . ?
C2D C3D C4D C13D 0(4) . . . . ?
N2D C9D C10D C18D -1(5) . . . . ?
C4A C3A C2A C1A -3(4) . . . . ?
C15B C14B C17B Pt1B -178(2) . . . . ?
C15B C14B C17B S1B 0(3) . . . . ?
C15B C14B C13B N1B 179(3) . . . . ?
C15B C14B C13B C4B -5(5) . . . . ?
C15B C16B C8B C7B 3(6) . . . . ?
C15B C5B C6B C7B 2(5) . . . . ?
C10C C18C C12C C11C -1(5) . . . . ?
C10C C9C N2C Pt1C -173(3) . . . . ?
C10C C9C N2C C11C 6(5) . . . . ?
C3A C4A C13A N1A 3(4) . . . . ?
C3A C4A C13A C14A 179(3) . . . . ?
C16A S1A C17A Pt1A -177(2) . . . . ?
C16A S1A C17A C14A 0(2) . . . . ?
C16A C15A C5A C6A 1(5) . . . . ?
C17B S1B C16B C15B -2(2) . . . . ?
C17B S1B C16B C8B -177(3) . . . . ?
C17B C14B C15B C16B -1(4) . . . . ?
C17B C14B C15B C5B 179(3) . . . . ?
C17B C14B C13B N1B -5(4) . . . . ?
C17B C14B C13B C4B 172(3) . . . . ?
C9C N2C C11C C12C -4(5) . . . . ?
C11D N2D C9D C10D 1(5) . . . . ?
C5D C15D C16D S1D 179(2) . . . . ?
C5D C15D C16D C8D 1(4) . . . . ?
C5D C15D C14D C13D -2(5) . . . . ?
C5D C15D C14D C17D -178(3) . . . . ?
C5C C6C C7C C8C -4(7) . . . . ?
N2C C11C C12C C18C 2(5) . . . . ?
C16B S1B C17B Pt1B 178.6(19) . . . . ?
C16B S1B C17B C14B 1(2) . . . . ?
C16B C15B C5B C6B 0(5) . . . . ?
C16B C8B C7B C6B -1(6) . . . . ?
C6A C7A C8A C16A 0(5) . . . . ?
C17C S1C C16C C8C -178(3) . . . . ?
C17C S1C C16C C15C -1(3) . . . . ?
C17C C14C C15C C5C -177(3) . . . . ?
C17C C14C C15C C16C 0(4) . . . . ?
C4C C13C N1C Pt1C 173(2) . . . . ?
C4C C13C N1C C1C 0(4) . . . . ?
C4C C13C C14C C17C -170(3) . . . . ?
C4C C13C C14C C15C 6(5) . . . . ?
C8D C7D C6D C5D 7(5) . . . . ?
C4B C3B C2B C1B 7(4) . . . . ?
C17D S1D C16D C8D 177(3) . . . . ?
C17D S1D C16D C15D 0(2) . . . . ?
C5A C15A C16A S1A 178(2) . . . . ?
C5A C15A C16A C8A 2(5) . . . . ?
C5A C6A C7A C8A 3(5) . . . . ?
C9D N2D C11D C12D 2(5) . . . . ?
C12C C18C C10C C9C 3(5) . . . . ?
C1C C2C C3C C4C 2(5) . . . . ?
C8B C7B C6B C5B -2(6) . . . . ?
C5B C15B C16B S1B -178(2) . . . . ?
C5B C15B C16B C8B -3(5) . . . . ?
C12B C18B C10B C9B 10(6) . . . . ?
C3B C4B C13B C14B -176(3) . . . . ?
C3B C4B C13B N1B 1(4) . . . . ?
C10D C18D C12D C11D 4(5) . . . . ?
C6C C5C C15C C14C 178(3) . . . . ?
C6C C5C C15C C16C 1(5) . . . . ?
C18B C10B C9B N2B -7(6) . . . . ?
C15D C5D C6D C7D -9(5) . . . . ?
C3D C2D C1D N1D 4(4) . . . . ?
C14C C13C N1C Pt1C -4(3) . . . . ?
C14C C13C N1C C1C -177(3) . . . . ?
C14C C13C C4C C3C 176(3) . . . . ?
C8C C16C C15C C5C -4(5) . . . . ?
C8C C16C C15C C14C 178(3) . . . . ?
C16C S1C C17C Pt1C -176(2) . . . . ?
C16C S1C C17C C14C 1(3) . . . . ?
C16C C8C C7C C6C 1(5) . . . . ?
C16D S1D C17D Pt1D 177(2) . . . . ?
C16D S1D C17D C14D 0(2) . . . . ?
C16D C8D C7D C6D 0(5) . . . . ?
C16D C15D C14D C13D 176(3) . . . . ?
C16D C15D C14D C17D 0(3) . . . . ?
C4D C13D N1D Pt1D -177(2) . . . . ?
C4D C13D N1D C1D -1(4) . . . . ?
C4D C13D C14D C17D 175(3) . . . . ?
C4D C13D C14D C15D -1(5) . . . . ?
C7A C6A C5A C15A -3(5) . . . . ?
C18A C10A C9A N2A 4(5) . . . . ?
C1D C2D C3D C4D -3(4) . . . . ?
C13A N1A C1A C2A 0(4) . . . . ?
C13A C14A C15A C16A -180(3) . . . . ?
C13A C14A C15A C5A 2(6) . . . . ?
C13A C14A C17A Pt1A -3(3) . . . . ?
C13A C14A C17A S1A 180(2) . . . . ?
C13A C4A C3A C2A 0(5) . . . . ?
C9A N2A C11A C12A -2(5) . . . . ?
C9A C10A C18A I1A 177(3) . . . . ?
C9A C10A C18A C12A -6(5) . . . . ?
C15C C5C C6C C7C 3(6) . . . . ?
C7C C8C C16C S1C -179(3) . . . . ?
C7C C8C C16C C15C 4(5) . . . . ?
C7D C8D C16D S1D 179(2) . . . . ?
C7D C8D C16D C15D -4(5) . . . . ?
C3C C2C C1C N1C -3(5) . . . . ?
C9B N2B C11B C12B -2(5) . . . . ?
C13B C14B C15B C16B 175(3) . . . . ?
C13B C14B C15B C5B -5(6) . . . . ?
C13B C14B C17B Pt1B 5(3) . . . . ?
C13B C14B C17B S1B -177.3(19) . . . . ?
C13B N1B C1B C2B 2(4) . . . . ?
C13B C4B C3B C2B -4(4) . . . . ?
C14D C13D N1D Pt1D 4(3) . . . . ?
C14D C13D N1D C1D -180(3) . . . . ?
C14D C13D C4D C3D -179(3) . . . . ?
C14D C15D C16D S1D 0(3) . . . . ?
C14D C15D C16D C8D -178(3) . . . . ?
C6D C5D C15D C16D 5(4) . . . . ?
C6D C5D C15D C14D -176(3) . . . . ?
